data_1544041
loop_
_publ_author_name
'He, Wenhan'
'Livshits, Maksim Y.'
'Dickie, Diane A.'
'Yang, Jianzhong'
'Quinnett, Rachel'
'Rack, Jeffrey J.'
'Wu, Qin'
'Qin, Yang'

_publ_section_title
;
 A &#x201C;roller-wheel&#x201D; Pt-containing small molecule that
 outperforms its polymer analogs in organic solar cells
;
_journal_issue 9
_journal_name_full 'Chem. Sci.'
_journal_page_first 5798
_journal_paper_doi 10.1039/C6SC00513F
_journal_volume 7
_journal_year 2016
_chemical_formula_sum 'C86 H126 P4 Pt2 S4'
_chemical_formula_weight 1802.16
_chemical_melting_point 477
_chemical_name_systematic 'Dithienylbenzenedithiophene bis(platinum bisacetylide)'
_space_group_crystal_system monoclinic
_space_group_IT_number 14
_space_group_name_Hall '-P 2yn'
_space_group_name_H-M_alt 'P 1 21/n 1'
_symmetry_space_group_name_Hall '-P 2yn'
_symmetry_space_group_name_H-M 'P 1 21/n 1'
_atom_sites_solution_hydrogens geom
_audit_update_record
;
2016-05-05 deposited with the CCDC.
2016-05-23 downloaded from the CCDC.
;
_cell_angle_alpha 90
_cell_angle_beta 94.230(2)
_cell_angle_gamma 90
_cell_formula_units_Z 2
_cell_length_a 12.7253(4)
_cell_length_b 8.8911(3)
_cell_length_c 37.7183(12)
_cell_measurement_reflns_used 5149
_cell_measurement_temperature 99.(2)
_cell_measurement_theta_max 23.8409
_cell_measurement_theta_min 2.3538
_cell_volume 4255.9(2)
_computing_cell_refinement 'SAINT V8.34A (Bruker AXS Inc., 2013)'
_computing_data_collection 'Bruker Instrument Service v2014.5.0.0'
_computing_data_reduction 'SAINT V8.34A (Bruker AXS Inc., 2013)'
_computing_structure_refinement 'SHELXL-2014/7 (Sheldrick, 2014)'
_computing_structure_solution 'XT, VERSION 2014/4'
_diffrn_ambient_temperature 99.(2)
_diffrn_detector_area_resol_mean 8.3333
_diffrn_measured_fraction_theta_full 0.999
_diffrn_measured_fraction_theta_max 0.999
_diffrn_measurement_device_type 'Bruker Kappa APEX II CCD'
_diffrn_measurement_method '\f and \w scans'
_diffrn_radiation_monochromator graphite
_diffrn_radiation_type 'Mo K\a'
_diffrn_radiation_wavelength 0.71073
_diffrn_reflns_av_R_equivalents 0.0871
_diffrn_reflns_av_unetI/netI 0.0815
_diffrn_reflns_limit_h_max 16
_diffrn_reflns_limit_h_min -15
_diffrn_reflns_limit_k_max 11
_diffrn_reflns_limit_k_min -11
_diffrn_reflns_limit_l_max 49
_diffrn_reflns_limit_l_min -49
_diffrn_reflns_number 42733
_diffrn_reflns_theta_full 27.92
_diffrn_reflns_theta_max 27.92
_diffrn_reflns_theta_min 1.66
_diffrn_source 'fine-focus tube'
_exptl_absorpt_coefficient_mu 3.498
_exptl_absorpt_correction_T_max 0.66
_exptl_absorpt_correction_T_min 0.57
_exptl_absorpt_correction_type multi-scan
_exptl_absorpt_process_details
;
SADABS V2014/5 - Bruker AXS area detector scaling and absorption correction
;
_exptl_crystal_colour orange
_exptl_crystal_density_diffrn 1.406
_exptl_crystal_density_method 'not measured'
_exptl_crystal_description rod
_exptl_crystal_F_000 1844
_exptl_crystal_preparation Luminescent
_exptl_crystal_recrystallization_method 'Re-crystallisation from solvent'
_exptl_crystal_size_max 0.192
_exptl_crystal_size_mid 0.144
_exptl_crystal_size_min 0.130
_refine_diff_density_max 1.963
_refine_diff_density_min -0.987
_refine_ls_extinction_method none
_refine_ls_goodness_of_fit_ref 1.013
_refine_ls_hydrogen_treatment constr
_refine_ls_matrix_type full
_refine_ls_number_parameters 464
_refine_ls_number_reflns 10187
_refine_ls_number_restraints 0
_refine_ls_restrained_S_all 1.013
_refine_ls_R_factor_all 0.0796
_refine_ls_R_factor_gt 0.0446
_refine_ls_shift/su_max 0.003
_refine_ls_shift/su_mean 0.000
_refine_ls_structure_factor_coef Fsqd
_refine_ls_weighting_details 'w=1/[\s^2^(Fo^2^)+(0.0432P)^2^] where P=(Fo^2^+2Fc^2^)/3'
_refine_ls_weighting_scheme calc
_refine_ls_wR_factor_gt 0.0875
_refine_ls_wR_factor_ref 0.0986
_reflns_number_gt 7217
_reflns_number_total 10187
_reflns_threshold_expression 'I > 2\s(I)'
_cod_data_source_file c6sc00513f2.cif
_cod_data_source_block yqwh2
_cod_database_code 1544041
_solvent_exptl_crystal_recrystallization_method 'Chloroform methanol mixture'

loop_
_space_group_symop_operation_xyz
'x, y, z'
'-x+1/2, y+1/2, -z+1/2'
'-x, -y, -z'
'x-1/2, -y-1/2, z-1/2'

loop_
_atom_site_type_symbol
_atom_site_label
_atom_site_fract_x
_atom_site_fract_y
_atom_site_fract_z
_atom_site_U_iso_or_equiv
_atom_site_adp_type
_atom_site_calc_flag
_atom_site_refinement_flags_adp
_atom_site_refinement_flags_occupancy
_atom_site_refinement_flags_posn
_atom_site_occupancy
_atom_site_disorder_assembly
_atom_site_disorder_group
Pt Pt1 0.65759(2) 0.60016(2) 0.38395(2) 0.01553(6) Uani d . . . 1.0 . .
S S1 0.28850(18) 1.1631(3) 0.48088(6) 0.0179(6) Uani d . P . 0.734(5) A 1
S S2 0.2024(2) 1.0308(3) 0.37065(7) 0.0437(8) Uani d . P . 0.734(5) A 1
P P1 0.74625(10) 0.80831(16) 0.36604(4) 0.0170(3) Uani d . . . 1.0 . .
P P2 0.55860(11) 0.39862(17) 0.40012(4) 0.0214(3) Uani d . . . 1.0 . .
C C1 0.7148(4) 0.4654(6) 0.34705(14) 0.0200(12) Uani d . . . 1.0 . .
C C2 0.7501(4) 0.3819(6) 0.32651(14) 0.0205(12) Uani d . . . 1.0 . .
C C3 0.7918(4) 0.2815(6) 0.30073(13) 0.0182(11) Uani d . . . 1.0 . .
C C4 0.8993(4) 0.2736(6) 0.29641(15) 0.0251(13) Uani d . . . 1.0 . .
H H4 0.9467 0.336 0.3104 0.03 Uiso calc U . R 1.0 . .
C C5 0.9382(5) 0.1758(7) 0.27195(16) 0.0317(14) Uani d . . . 1.0 . .
H H5 1.0118 0.1706 0.2695 0.038 Uiso calc U . R 1.0 . .
C C6 0.8703(5) 0.0862(7) 0.25118(15) 0.0336(15) Uani d . . . 1.0 . .
H H6 0.8969 0.019 0.2344 0.04 Uiso calc U . R 1.0 . .
C C7 0.7638(5) 0.0945(7) 0.25479(15) 0.0304(13) Uani d . . . 1.0 . .
H H7 0.7168 0.0324 0.2406 0.036 Uiso calc U . R 1.0 . .
C C8 0.7247(4) 0.1924(6) 0.27892(15) 0.0238(12) Uani d . . . 1.0 . .
H H8 0.6507 0.199 0.2807 0.029 Uiso calc U . R 1.0 . .
C C9 0.6524(4) 0.9499(6) 0.34964(15) 0.0252(13) Uani d . . . 1.0 . .
H H9A 0.6125 0.9842 0.3697 0.03 Uiso calc U . R 1.0 . .
H H9B 0.692 1.0375 0.3414 0.03 Uiso calc U . R 1.0 . .
C C10 0.5742(4) 0.8999(7) 0.31954(16) 0.0333(14) Uani d . . . 1.0 . .
H H10A 0.5651 0.9819 0.3018 0.04 Uiso calc U . R 1.0 . .
H H10B 0.6032 0.8116 0.3076 0.04 Uiso calc U . R 1.0 . .
C C11 0.4693(5) 0.8598(9) 0.3321(2) 0.056(2) Uani d . . . 1.0 . .
H H11A 0.4435 0.9452 0.3459 0.067 Uiso calc U . R 1.0 . .
H H11B 0.4779 0.7723 0.3483 0.067 Uiso calc U . R 1.0 . .
C C12 0.3876(5) 0.8223(10) 0.3022(2) 0.059(2) Uani d . . . 1.0 . .
H H12A 0.3805 0.9069 0.2856 0.088 Uiso calc U . R 1.0 . .
H H12B 0.3197 0.8031 0.3121 0.088 Uiso calc U . R 1.0 . .
H H12C 0.4097 0.7324 0.2897 0.088 Uiso calc U . R 1.0 . .
C C13 0.8234(4) 0.9023(6) 0.40240(15) 0.0245(12) Uani d . . . 1.0 . .
H H13A 0.8765 0.9678 0.3923 0.029 Uiso calc U . R 1.0 . .
H H13B 0.7761 0.9673 0.4153 0.029 Uiso calc U . R 1.0 . .
C C14 0.8794(4) 0.7941(8) 0.42854(16) 0.0330(15) Uani d . . . 1.0 . .
H H14A 0.8268 0.725 0.4377 0.04 Uiso calc U . R 1.0 . .
H H14B 0.9296 0.7327 0.4159 0.04 Uiso calc U . R 1.0 . .
C C15 0.9383(5) 0.8719(9) 0.45946(17) 0.047(2) Uani d . . . 1.0 . .
H H15A 0.8908 0.9449 0.47 0.056 Uiso calc U . R 1.0 . .
H H15B 0.9982 0.9286 0.4507 0.056 Uiso calc U . R 1.0 . .
C C16 0.9800(5) 0.7617(10) 0.48818(18) 0.058(2) Uani d . . . 1.0 . .
H H16A 1.0296 0.6919 0.4782 0.087 Uiso calc U . R 1.0 . .
H H16B 0.9211 0.7049 0.4969 0.087 Uiso calc U . R 1.0 . .
H H16C 1.0161 0.8174 0.5079 0.087 Uiso calc U . R 1.0 . .
C C17 0.8338(4) 0.7908(7) 0.32999(15) 0.0248(13) Uani d . . . 1.0 . .
H H17A 0.7958 0.736 0.3101 0.03 Uiso calc U . R 1.0 . .
H H17B 0.8494 0.8929 0.3213 0.03 Uiso calc U . R 1.0 . .
C C18 0.9374(4) 0.7109(7) 0.33940(16) 0.0291(14) Uani d . . . 1.0 . .
H H18A 0.9788 0.7698 0.3578 0.035 Uiso calc U . R 1.0 . .
H H18B 0.9227 0.6113 0.3497 0.035 Uiso calc U . R 1.0 . .
C C19 1.0026(5) 0.6891(8) 0.30810(18) 0.0384(16) Uani d . . . 1.0 . .
H H19A 1.014 0.7883 0.2971 0.046 Uiso calc U . R 1.0 . .
H H19B 0.9622 0.6263 0.2902 0.046 Uiso calc U . R 1.0 . .
C C20 1.1081(5) 0.6163(8) 0.3171(2) 0.055(2) Uani d . . . 1.0 . .
H H20A 1.1444 0.6025 0.2953 0.082 Uiso calc U . R 1.0 . .
H H20B 1.0979 0.5183 0.3282 0.082 Uiso calc U . R 1.0 . .
H H20C 1.1507 0.6809 0.3336 0.082 Uiso calc U . R 1.0 . .
C C21 0.6346(4) 0.2442(6) 0.42060(16) 0.0270(14) Uani d . . . 1.0 . .
H H21A 0.5879 0.1553 0.4211 0.032 Uiso calc U . R 1.0 . .
H H21B 0.6915 0.2189 0.4051 0.032 Uiso calc U . R 1.0 . .
C C22 0.6848(5) 0.2697(7) 0.45834(16) 0.0315(15) Uani d . . . 1.0 . .
H H22A 0.6285 0.2962 0.474 0.038 Uiso calc U . R 1.0 . .
H H22B 0.7167 0.174 0.4672 0.038 Uiso calc U . R 1.0 . .
C C23 0.7685(4) 0.3912(7) 0.46159(16) 0.0316(14) Uani d . . . 1.0 . .
H H23A 0.7989 0.395 0.4865 0.038 Uiso calc U . R 1.0 . .
H H23B 0.735 0.4897 0.456 0.038 Uiso calc U . R 1.0 . .
C C24 0.8569(5) 0.3666(7) 0.43720(18) 0.0371(16) Uani d . . . 1.0 . .
H H24A 0.8308 0.387 0.4126 0.056 Uiso calc U . R 1.0 . .
H H24B 0.8814 0.2623 0.4393 0.056 Uiso calc U . R 1.0 . .
H H24C 0.9154 0.4348 0.4441 0.056 Uiso calc U . R 1.0 . .
C C25 0.4889(4) 0.3040(7) 0.36243(15) 0.0286(13) Uani d . . . 1.0 . .
H H25A 0.5388 0.2341 0.352 0.034 Uiso calc U . R 1.0 . .
H H25B 0.4321 0.2423 0.3716 0.034 Uiso calc U . R 1.0 . .
C C26 0.4398(5) 0.4031(8) 0.33251(16) 0.0352(15) Uani d . . . 1.0 . .
H H26A 0.4944 0.4704 0.3239 0.042 Uiso calc U . R 1.0 . .
H H26B 0.3841 0.4667 0.3418 0.042 Uiso calc U . R 1.0 . .
C C27 0.3924(6) 0.3073(10) 0.3017(2) 0.061(2) Uani d . . . 1.0 . .
H H27A 0.449 0.2432 0.2933 0.073 Uiso calc U . R 1.0 . .
H H27B 0.3393 0.2394 0.3111 0.073 Uiso calc U . R 1.0 . .
C C28 0.3445(7) 0.3836(11) 0.2724(2) 0.079(3) Uani d . . . 1.0 . .
H H28A 0.3306 0.3129 0.2527 0.118 Uiso calc U . R 1.0 . .
H H28B 0.3914 0.4635 0.2652 0.118 Uiso calc U . R 1.0 . .
H H28C 0.2779 0.4277 0.2788 0.118 Uiso calc U . R 1.0 . .
C C29 0.4593(4) 0.4391(6) 0.43136(16) 0.0262(14) Uani d . . . 1.0 . .
H H29A 0.4351 0.343 0.4412 0.031 Uiso calc U . R 1.0 . .
H H29B 0.4924 0.4987 0.4514 0.031 Uiso calc U . R 1.0 . .
C C30 0.3640(4) 0.5247(7) 0.41503(16) 0.0289(14) Uani d . . . 1.0 . .
H H30A 0.3884 0.6081 0.4003 0.035 Uiso calc U . R 1.0 . .
H H30B 0.3208 0.4563 0.3992 0.035 Uiso calc U . R 1.0 . .
C C31 0.2963(5) 0.5881(8) 0.44281(19) 0.0409(17) Uani d . . . 1.0 . .
H H31A 0.277 0.5064 0.4589 0.049 Uiso calc U . R 1.0 . .
H H31B 0.3371 0.6642 0.4572 0.049 Uiso calc U . R 1.0 . .
C C32 0.1971(5) 0.6597(9) 0.4259(2) 0.058(2) Uani d . . . 1.0 . .
H H32A 0.2159 0.7353 0.4085 0.087 Uiso calc U . R 1.0 . .
H H32B 0.1584 0.7081 0.4443 0.087 Uiso calc U . R 1.0 . .
H H32C 0.1527 0.5822 0.4139 0.087 Uiso calc U . R 1.0 . .
C C33 0.6069(4) 0.7322(6) 0.42211(14) 0.0190(12) Uani d . . . 1.0 . .
C C34 0.5803(4) 0.8112(6) 0.44595(14) 0.0203(12) Uani d . . . 1.0 . .
C C35 0.5414(4) 0.9057(6) 0.47294(14) 0.0177(11) Uani d . . . 1.0 . .
C C36 0.4473(4) 0.9858(6) 0.46680(13) 0.0168(11) Uani d . . . 1.0 . .
C C37 0.4068(4) 1.0767(6) 0.49329(14) 0.0175(11) Uani d . . . 1.0 . .
C C38 0.2892(4) 1.0838(6) 0.43863(14) 0.0190(11) Uani d . . . 1.0 . .
C C39 0.3769(13) 0.9979(18) 0.4362(4) 0.031(4) Uani d . P . 0.734(5) A 1
H H39 0.3903 0.948 0.4147 0.037 Uiso calc U P R 0.734(5) A 1
C C40 0.2036(4) 1.1174(6) 0.41213(15) 0.0228(12) Uani d . . . 1.0 . .
C C41 0.1205(11) 1.2035(18) 0.4129(4) 0.044(4) Uani d . P . 0.734(5) A 1
H H41 0.1081 1.2592 0.4336 0.052 Uiso calc U P R 0.734(5) A 1
C C42 0.0481(5) 1.2128(8) 0.38168(18) 0.0412(17) Uani d . . . 1.0 . .
H H42 -0.0133 1.2735 0.3785 0.049 Uiso calc U . R 1.0 A 1
C C43 0.0858(5) 1.1179(8) 0.3582(2) 0.0485(19) Uani d . . . 1.0 . .
H H43 0.0495 1.0998 0.3356 0.058 Uiso calc U . R 1.0 A 1
S S1A 0.3835(8) 0.9692(12) 0.4261(2) 0.0172(19) Uani d . P . 0.266(5) A 2
C C39A 0.307(3) 1.133(4) 0.4728(8) 0.031(4) Uani d . P . 0.266(5) A 2
H H39A 0.2597 1.1992 0.4833 0.037 Uiso calc U P R 0.266(5) A 2
C C41A 0.167(2) 1.040(4) 0.3839(8) 0.044(4) Uani d . P . 0.266(5) A 2
H H41A 0.1899 0.9404 0.3798 0.052 Uiso calc U P R 0.266(5) A 2
S S2A 0.1068(8) 1.2514(13) 0.4222(3) 0.039(2) Uani d . P . 0.266(5) A 2

loop_
_atom_site_aniso_label
_atom_site_aniso_U_11
_atom_site_aniso_U_22
_atom_site_aniso_U_33
_atom_site_aniso_U_12
_atom_site_aniso_U_13
_atom_site_aniso_U_23
Pt1 0.02351(11) 0.01208(10) 0.01164(10) 0.00017(10) 0.00567(7) -0.00196(10)
S1 0.0221(11) 0.0190(12) 0.0131(12) 0.0035(8) 0.0042(8) -0.0015(9)
S2 0.0511(17) 0.0535(16) 0.0240(14) 0.0201(13) -0.0133(11) -0.0116(12)
P1 0.0225(7) 0.0148(7) 0.0139(7) -0.0010(6) 0.0042(6) -0.0013(6)
P2 0.0303(7) 0.0157(7) 0.0192(7) -0.0035(7) 0.0091(6) -0.0017(7)
C1 0.027(3) 0.017(3) 0.016(3) -0.007(2) 0.004(2) 0.002(2)
C2 0.029(3) 0.016(3) 0.017(3) -0.005(2) 0.003(2) 0.002(2)
C3 0.031(3) 0.015(3) 0.010(3) 0.006(2) 0.004(2) 0.004(2)
C4 0.030(3) 0.029(3) 0.017(3) 0.007(3) 0.001(2) 0.001(3)
C5 0.035(3) 0.037(4) 0.024(3) 0.008(3) 0.007(3) 0.003(3)
C6 0.055(4) 0.029(3) 0.018(3) 0.013(3) 0.013(3) -0.008(3)
C7 0.054(4) 0.020(3) 0.017(3) 0.001(3) 0.001(3) -0.001(3)
C8 0.032(3) 0.015(3) 0.025(3) 0.003(2) 0.005(3) 0.001(3)
C9 0.033(3) 0.022(3) 0.021(3) 0.002(2) 0.007(3) 0.001(2)
C10 0.033(3) 0.038(4) 0.028(3) -0.005(3) -0.002(3) 0.005(3)
C11 0.050(4) 0.064(6) 0.053(5) -0.017(4) -0.005(4) -0.020(4)
C12 0.033(4) 0.076(6) 0.066(6) -0.008(4) -0.004(4) -0.016(5)
C13 0.024(3) 0.026(3) 0.023(3) -0.009(3) 0.001(2) -0.003(3)
C14 0.025(3) 0.047(4) 0.026(3) 0.001(3) -0.006(3) -0.006(3)
C15 0.039(4) 0.076(6) 0.026(4) -0.011(4) -0.003(3) -0.012(4)
C16 0.040(4) 0.101(7) 0.030(4) 0.006(4) -0.012(3) -0.008(4)
C17 0.030(3) 0.023(3) 0.023(3) -0.005(3) 0.012(2) -0.003(3)
C18 0.030(3) 0.026(3) 0.032(3) -0.002(3) 0.010(3) -0.005(3)
C19 0.037(4) 0.041(4) 0.039(4) 0.002(3) 0.017(3) -0.002(3)
C20 0.038(4) 0.060(5) 0.069(6) 0.003(4) 0.025(4) -0.012(5)
C21 0.040(3) 0.013(3) 0.030(3) 0.000(2) 0.013(3) 0.001(3)
C22 0.040(3) 0.026(3) 0.029(3) 0.007(3) 0.004(3) 0.013(3)
C23 0.034(3) 0.035(4) 0.025(3) 0.016(3) -0.001(3) 0.006(3)
C24 0.037(3) 0.039(4) 0.036(4) 0.011(3) 0.002(3) 0.011(3)
C25 0.038(3) 0.025(3) 0.024(3) -0.008(3) 0.008(3) -0.011(3)
C26 0.029(3) 0.048(4) 0.029(3) -0.009(3) 0.001(3) -0.010(3)
C27 0.047(4) 0.091(7) 0.042(5) -0.003(5) -0.010(4) -0.025(5)
C28 0.083(6) 0.093(8) 0.058(6) 0.019(6) -0.008(5) -0.009(6)
C29 0.035(3) 0.017(3) 0.028(3) -0.005(2) 0.016(3) -0.001(2)
C30 0.032(3) 0.027(3) 0.028(3) -0.001(3) 0.013(3) 0.002(3)
C31 0.042(4) 0.040(4) 0.044(4) 0.005(3) 0.025(3) -0.001(4)
C32 0.047(4) 0.063(5) 0.068(6) 0.017(4) 0.029(4) 0.003(5)
C33 0.024(3) 0.016(3) 0.018(3) -0.002(2) 0.007(2) 0.000(2)
C34 0.024(3) 0.017(3) 0.020(3) -0.003(2) 0.008(2) -0.001(2)
C35 0.024(3) 0.015(3) 0.015(3) -0.005(2) 0.009(2) -0.005(2)
C36 0.023(3) 0.016(3) 0.012(3) -0.005(2) 0.003(2) 0.000(2)
C37 0.020(3) 0.013(3) 0.020(3) -0.001(2) 0.005(2) 0.004(2)
C38 0.021(3) 0.020(3) 0.017(3) -0.002(2) 0.002(2) 0.002(2)
C39 0.048(7) 0.028(7) 0.019(7) -0.014(5) 0.015(5) -0.011(5)
C40 0.029(3) 0.019(3) 0.020(3) -0.001(3) 0.006(2) 0.001(3)
C41 0.045(7) 0.068(10) 0.019(6) 0.012(6) 0.016(5) -0.007(6)
C42 0.038(4) 0.054(5) 0.032(4) 0.001(3) 0.000(3) 0.014(4)
C43 0.044(4) 0.052(5) 0.047(5) 0.003(4) -0.016(4) -0.004(4)
S1A 0.021(3) 0.017(4) 0.013(4) 0.001(3) -0.005(3) 0.000(3)
C39A 0.048(7) 0.028(7) 0.019(7) -0.014(5) 0.015(5) -0.011(5)
C41A 0.045(7) 0.068(10) 0.019(6) 0.012(6) 0.016(5) -0.007(6)
S2A 0.026(4) 0.063(7) 0.028(5) 0.015(4) -0.004(3) 0.007(4)

loop_
_atom_type_symbol
_atom_type_description
_atom_type_scat_dispersion_real
_atom_type_scat_dispersion_imag
_atom_type_scat_source
C C 0.0033 0.0016 'International Tables Vol C Tables 4.2.6.8 and 6.1.1.4'
H H 0.0000 0.0000 'International Tables Vol C Tables 4.2.6.8 and 6.1.1.4'
P P 0.1023 0.0942 'International Tables Vol C Tables 4.2.6.8 and 6.1.1.4'
S S 0.1246 0.1234 'International Tables Vol C Tables 4.2.6.8 and 6.1.1.4'
Pt Pt -1.7033 8.3905 'International Tables Vol C Tables 4.2.6.8 and 6.1.1.4'

loop_
_geom_angle_atom_site_label_1
_geom_angle_atom_site_label_2
_geom_angle_atom_site_label_3
_geom_angle_site_symmetry_1
_geom_angle_site_symmetry_3
_geom_angle
C33 Pt1 C1 . . 177.3(2)
C33 Pt1 P1 . . 86.00(14)
C1 Pt1 P1 . . 93.77(15)
C33 Pt1 P2 . . 93.13(15)
C1 Pt1 P2 . . 87.28(15)
P1 Pt1 P2 . . 176.15(5)
C37 S1 C38 . . 90.3(3)
C43 S2 C40 . . 89.8(3)
C9 P1 C17 . . 103.2(3)
C9 P1 C13 . . 104.0(3)
C17 P1 C13 . . 105.9(3)
C9 P1 Pt1 . . 109.57(19)
C17 P1 Pt1 . . 119.4(2)
C13 P1 Pt1 . . 113.34(19)
C21 P2 C25 . . 101.3(3)
C21 P2 C29 . . 104.2(3)
C25 P2 C29 . . 105.9(3)
C21 P2 Pt1 . . 114.60(19)
C25 P2 Pt1 . . 113.40(19)
C29 P2 Pt1 . . 115.88(18)
C2 C1 Pt1 . . 177.1(5)
C1 C2 C3 . . 178.7(6)
C8 C3 C4 . . 117.9(5)
C8 C3 C2 . . 120.6(5)
C4 C3 C2 . . 121.5(5)
C5 C4 C3 . . 120.8(6)
C5 C4 H4 . . 119.6
C3 C4 H4 . . 119.6
C6 C5 C4 . . 120.2(5)
C6 C5 H5 . . 119.9
C4 C5 H5 . . 119.9
C7 C6 C5 . . 119.6(5)
C7 C6 H6 . . 120.2
C5 C6 H6 . . 120.2
C6 C7 C8 . . 120.4(6)
C6 C7 H7 . . 119.8
C8 C7 H7 . . 119.8
C7 C8 C3 . . 121.0(5)
C7 C8 H8 . . 119.5
C3 C8 H8 . . 119.5
C10 C9 P1 . . 115.5(4)
C10 C9 H9A . . 108.4
P1 C9 H9A . . 108.4
C10 C9 H9B . . 108.4
P1 C9 H9B . . 108.4
H9A C9 H9B . . 107.5
C11 C10 C9 . . 112.6(5)
C11 C10 H10A . . 109.1
C9 C10 H10A . . 109.1
C11 C10 H10B . . 109.1
C9 C10 H10B . . 109.1
H10A C10 H10B . . 107.8
C10 C11 C12 . . 113.4(6)
C10 C11 H11A . . 108.9
C12 C11 H11A . . 108.9
C10 C11 H11B . . 108.9
C12 C11 H11B . . 108.9
H11A C11 H11B . . 107.7
C11 C12 H12A . . 109.5
C11 C12 H12B . . 109.5
H12A C12 H12B . . 109.5
C11 C12 H12C . . 109.5
H12A C12 H12C . . 109.5
H12B C12 H12C . . 109.5
C14 C13 P1 . . 113.5(4)
C14 C13 H13A . . 108.9
P1 C13 H13A . . 108.9
C14 C13 H13B . . 108.9
P1 C13 H13B . . 108.9
H13A C13 H13B . . 107.7
C15 C14 C13 . . 113.3(6)
C15 C14 H14A . . 108.9
C13 C14 H14A . . 108.9
C15 C14 H14B . . 108.9
C13 C14 H14B . . 108.9
H14A C14 H14B . . 107.7
C14 C15 C16 . . 112.4(6)
C14 C15 H15A . . 109.1
C16 C15 H15A . . 109.1
C14 C15 H15B . . 109.1
C16 C15 H15B . . 109.1
H15A C15 H15B . . 107.8
C15 C16 H16A . . 109.5
C15 C16 H16B . . 109.5
H16A C16 H16B . . 109.5
C15 C16 H16C . . 109.5
H16A C16 H16C . . 109.5
H16B C16 H16C . . 109.5
C18 C17 P1 . . 115.7(4)
C18 C17 H17A . . 108.4
P1 C17 H17A . . 108.4
C18 C17 H17B . . 108.4
P1 C17 H17B . . 108.4
H17A C17 H17B . . 107.4
C19 C18 C17 . . 113.4(5)
C19 C18 H18A . . 108.9
C17 C18 H18A . . 108.9
C19 C18 H18B . . 108.9
C17 C18 H18B . . 108.9
H18A C18 H18B . . 107.7
C18 C19 C20 . . 114.4(6)
C18 C19 H19A . . 108.7
C20 C19 H19A . . 108.7
C18 C19 H19B . . 108.7
C20 C19 H19B . . 108.7
H19A C19 H19B . . 107.6
C19 C20 H20A . . 109.5
C19 C20 H20B . . 109.5
H20A C20 H20B . . 109.5
C19 C20 H20C . . 109.5
H20A C20 H20C . . 109.5
H20B C20 H20C . . 109.5
C22 C21 P2 . . 117.1(4)
C22 C21 H21A . . 108.0
P2 C21 H21A . . 108.0
C22 C21 H21B . . 108.0
P2 C21 H21B . . 108.0
H21A C21 H21B . . 107.3
C23 C22 C21 . . 115.0(5)
C23 C22 H22A . . 108.5
C21 C22 H22A . . 108.5
C23 C22 H22B . . 108.5
C21 C22 H22B . . 108.5
H22A C22 H22B . . 107.5
C22 C23 C24 . . 113.3(5)
C22 C23 H23A . . 108.9
C24 C23 H23A . . 108.9
C22 C23 H23B . . 108.9
C24 C23 H23B . . 108.9
H23A C23 H23B . . 107.7
C23 C24 H24A . . 109.5
C23 C24 H24B . . 109.5
H24A C24 H24B . . 109.5
C23 C24 H24C . . 109.5
H24A C24 H24C . . 109.5
H24B C24 H24C . . 109.5
C26 C25 P2 . . 117.3(4)
C26 C25 H25A . . 108.0
P2 C25 H25A . . 108.0
C26 C25 H25B . . 108.0
P2 C25 H25B . . 108.0
H25A C25 H25B . . 107.2
C25 C26 C27 . . 110.9(6)
C25 C26 H26A . . 109.5
C27 C26 H26A . . 109.5
C25 C26 H26B . . 109.5
C27 C26 H26B . . 109.5
H26A C26 H26B . . 108.1
C28 C27 C26 . . 117.1(8)
C28 C27 H27A . . 108.0
C26 C27 H27A . . 108.0
C28 C27 H27B . . 108.0
C26 C27 H27B . . 108.0
H27A C27 H27B . . 107.3
C27 C28 H28A . . 109.5
C27 C28 H28B . . 109.5
H28A C28 H28B . . 109.5
C27 C28 H28C . . 109.5
H28A C28 H28C . . 109.5
H28B C28 H28C . . 109.5
C30 C29 P2 . . 113.9(4)
C30 C29 H29A . . 108.8
P2 C29 H29A . . 108.8
C30 C29 H29B . . 108.8
P2 C29 H29B . . 108.8
H29A C29 H29B . . 107.7
C31 C30 C29 . . 112.5(5)
C31 C30 H30A . . 109.1
C29 C30 H30A . . 109.1
C31 C30 H30B . . 109.1
C29 C30 H30B . . 109.1
H30A C30 H30B . . 107.8
C32 C31 C30 . . 111.4(6)
C32 C31 H31A . . 109.3
C30 C31 H31A . . 109.3
C32 C31 H31B . . 109.3
C30 C31 H31B . . 109.3
H31A C31 H31B . . 108.0
C31 C32 H32A . . 109.5
C31 C32 H32B . . 109.5
H32A C32 H32B . . 109.5
C31 C32 H32C . . 109.5
H32A C32 H32C . . 109.5
H32B C32 H32C . . 109.5
C34 C33 Pt1 . . 177.3(5)
C33 C34 C35 . . 175.9(6)
C36 C35 C37 . 3_676 115.7(5)
C36 C35 C34 . . 121.1(5)
C37 C35 C34 3_676 . 123.2(5)
C35 C36 C37 . . 121.8(5)
C35 C36 C39 . . 131.2(7)
C37 C36 C39 . . 107.0(7)
C35 C36 S1A . . 117.1(5)
C37 C36 S1A . . 121.1(5)
C35 C37 C36 3_676 . 122.5(5)
C35 C37 C39A 3_676 . 138.1(11)
C36 C37 C39A . . 99.4(11)
C35 C37 S1 3_676 . 122.7(4)
C36 C37 S1 . . 114.8(4)
C39 C38 C40 . . 130.2(7)
C39A C38 C40 . . 130.4(15)
C39A C38 S1A . . 112.9(16)
C40 C38 S1A . . 116.7(5)
C39 C38 S1 . . 110.4(7)
C40 C38 S1 . . 119.4(4)
C38 C39 C36 . . 117.5(9)
C38 C39 H39 . . 121.3
C36 C39 H39 . . 121.3
C41 C40 C38 . . 132.2(8)
C41A C40 C38 . . 130.5(15)
C41 C40 S2 . . 108.9(7)
C38 C40 S2 . . 118.9(4)
C41A C40 S2A . . 108.1(14)
C38 C40 S2A . . 119.2(5)
C40 C41 C42 . . 119.0(9)
C40 C41 H41 . . 120.5
C42 C41 H41 . . 120.5
C43 C42 C41 . . 105.4(7)
C43 C42 S2A . . 124.9(6)
C43 C42 H42 . . 127.3
C41 C42 H42 . . 127.3
C42 C43 C41A . . 97.0(12)
C42 C43 S2 . . 116.7(6)
C42 C43 H43 . . 121.7
S2 C43 H43 . . 121.7
C38 S1A C36 . . 89.9(5)
C38 C39A C37 . . 117.(2)
C38 C39A H39A . . 121.6
C37 C39A H39A . . 121.6
C40 C41A C43 . . 117.(2)
C40 C41A H41A . . 121.4
C43 C41A H41A . . 121.4
C42 S2A C40 . . 86.4(5)

loop_
_geom_bond_atom_site_label_1
_geom_bond_atom_site_label_2
_geom_bond_site_symmetry_2
_geom_bond_distance
Pt1 C33 . 2.000(5)
Pt1 C1 . 2.013(5)
Pt1 P1 . 2.2949(14)
Pt1 P2 . 2.2985(14)
S1 C37 . 1.724(6)
S1 C38 . 1.743(6)
S2 C43 . 1.709(7)
S2 C40 . 1.743(6)
P1 C9 . 1.812(6)
P1 C17 . 1.827(5)
P1 C13 . 1.829(5)
P2 C21 . 1.819(6)
P2 C25 . 1.824(6)
P2 C29 . 1.826(5)
C1 C2 . 1.185(7)
C2 C3 . 1.449(7)
C3 C8 . 1.389(7)
C3 C4 . 1.391(7)
C4 C5 . 1.385(8)
C4 H4 . 0.95
C5 C6 . 1.377(9)
C5 H5 . 0.95
C6 C7 . 1.374(8)
C6 H6 . 0.95
C7 C8 . 1.379(8)
C7 H7 . 0.95
C8 H8 . 0.95
C9 C10 . 1.520(8)
C9 H9A . 0.99
C9 H9B . 0.99
C10 C11 . 1.492(9)
C10 H10A . 0.99
C10 H10B . 0.99
C11 C12 . 1.513(10)
C11 H11A . 0.99
C11 H11B . 0.99
C12 H12A . 0.98
C12 H12B . 0.98
C12 H12C . 0.98
C13 C14 . 1.517(8)
C13 H13A . 0.99
C13 H13B . 0.99
C14 C15 . 1.507(8)
C14 H14A . 0.99
C14 H14B . 0.99
C15 C16 . 1.526(9)
C15 H15A . 0.99
C15 H15B . 0.99
C16 H16A . 0.98
C16 H16B . 0.98
C16 H16C . 0.98
C17 C18 . 1.516(8)
C17 H17A . 0.99
C17 H17B . 0.99
C18 C19 . 1.504(8)
C18 H18A . 0.99
C18 H18B . 0.99
C19 C20 . 1.507(9)
C19 H19A . 0.99
C19 H19B . 0.99
C20 H20A . 0.98
C20 H20B . 0.98
C20 H20C . 0.98
C21 C22 . 1.533(8)
C21 H21A . 0.99
C21 H21B . 0.99
C22 C23 . 1.515(8)
C22 H22A . 0.99
C22 H22B . 0.99
C23 C24 . 1.521(8)
C23 H23A . 0.99
C23 H23B . 0.99
C24 H24A . 0.98
C24 H24B . 0.98
C24 H24C . 0.98
C25 C26 . 1.528(8)
C25 H25A . 0.99
C25 H25B . 0.99
C26 C27 . 1.529(9)
C26 H26A . 0.99
C26 H26B . 0.99
C27 C28 . 1.398(11)
C27 H27A . 0.99
C27 H27B . 0.99
C28 H28A . 0.98
C28 H28B . 0.98
C28 H28C . 0.98
C29 C30 . 1.524(8)
C29 H29A . 0.99
C29 H29B . 0.99
C30 C31 . 1.514(8)
C30 H30A . 0.99
C30 H30B . 0.99
C31 C32 . 1.512(9)
C31 H31A . 0.99
C31 H31B . 0.99
C32 H32A . 0.98
C32 H32B . 0.98
C32 H32C . 0.98
C33 C34 . 1.209(7)
C34 C35 . 1.435(7)
C35 C36 . 1.398(7)
C35 C37 3_676 1.399(7)
C36 C37 . 1.412(7)
C36 C39 . 1.413(16)
C36 S1A . 1.689(10)
C37 C35 3_676 1.399(7)
C37 C39A . 1.52(4)
C38 C39 . 1.361(16)
C38 C39A . 1.36(3)
C38 C40 . 1.454(8)
C38 S1A . 1.668(10)
C39 H39 . 0.95
C40 C41 . 1.307(14)
C40 C41A . 1.32(3)
C40 S2A . 1.775(10)
C41 C42 . 1.443(16)
C41 H41 . 0.95
C42 C43 . 1.339(9)
C42 S2A . 1.686(12)
C42 H42 . 0.95
C43 C41A . 1.53(3)
C43 H43 . 0.95
C39A H39A . 0.95
C41A H41A . 0.95

loop_
_geom_torsion_atom_site_label_1
_geom_torsion_atom_site_label_2
_geom_torsion_atom_site_label_3
_geom_torsion_atom_site_label_4
_geom_torsion_site_symmetry_1
_geom_torsion_site_symmetry_4
_geom_torsion
C8 C3 C4 C5 . . -2.2(8)
C2 C3 C4 C5 . . 179.3(5)
C3 C4 C5 C6 . . 0.8(9)
C4 C5 C6 C7 . . 0.1(9)
C5 C6 C7 C8 . . 0.3(9)
C6 C7 C8 C3 . . -1.8(9)
C4 C3 C8 C7 . . 2.7(8)
C2 C3 C8 C7 . . -178.8(5)
C17 P1 C9 C10 . . 71.6(5)
C13 P1 C9 C10 . . -178.0(4)
Pt1 P1 C9 C10 . . -56.5(4)
P1 C9 C10 C11 . . 99.8(6)
C9 C10 C11 C12 . . 175.2(6)
C9 P1 C13 C14 . . 159.1(4)
C17 P1 C13 C14 . . -92.5(4)
Pt1 P1 C13 C14 . . 40.2(4)
P1 C13 C14 C15 . . -177.0(4)
C13 C14 C15 C16 . . 171.4(5)
C9 P1 C17 C18 . . 164.6(4)
C13 P1 C17 C18 . . 55.6(5)
Pt1 P1 C17 C18 . . -73.6(5)
P1 C17 C18 C19 . . 175.5(4)
C17 C18 C19 C20 . . 177.3(6)
C25 P2 C21 C22 . . -166.1(4)
C29 P2 C21 C22 . . -56.2(5)
Pt1 P2 C21 C22 . . 71.5(4)
P2 C21 C22 C23 . . -64.5(6)
C21 C22 C23 C24 . . -55.3(7)
C21 P2 C25 C26 . . -163.3(4)
C29 P2 C25 C26 . . 88.2(5)
Pt1 P2 C25 C26 . . -40.0(5)
P2 C25 C26 C27 . . 175.4(4)
C25 C26 C27 C28 . . 180.0(7)
C21 P2 C29 C30 . . -159.9(4)
C25 P2 C29 C30 . . -53.5(5)
Pt1 P2 C29 C30 . . 73.2(4)
P2 C29 C30 C31 . . -166.5(4)
C29 C30 C31 C32 . . -174.7(6)
C37 C35 C36 C37 3_676 . -0.8(8)
C34 C35 C36 C37 . . 178.7(5)
C37 C35 C36 C39 3_676 . 178.1(10)
C34 C35 C36 C39 . . -2.3(13)
C37 C35 C36 S1A 3_676 . 179.2(6)
C34 C35 C36 S1A . . -1.3(8)
C35 C36 C37 C35 . 3_676 0.9(9)
C39 C36 C37 C35 . 3_676 -178.3(8)
S1A C36 C37 C35 . 3_676 -179.1(6)
C35 C36 C37 C39A . . -179.6(13)
S1A C36 C37 C39A . . 0.4(13)
C35 C36 C37 S1 . . -178.7(4)
C39 C36 C37 S1 . . 2.1(9)
C38 S1 C37 C35 . 3_676 179.1(5)
C38 S1 C37 C36 . . -1.3(4)
C37 S1 C38 C39 . . 0.1(9)
C37 S1 C38 C40 . . -178.8(4)
C40 C38 C39 C36 . . 180.0(7)
S1 C38 C39 C36 . . 1.2(16)
C35 C36 C39 C38 . . 178.8(8)
C37 C36 C39 C38 . . -2.1(15)
C39 C38 C40 C41 . . -176.8(15)
S1 C38 C40 C41 . . 1.8(13)
C39A C38 C40 C41A . . -156.(2)
S1A C38 C40 C41A . . 24.8(19)
C39 C38 C40 S2 . . 4.1(12)
S1 C38 C40 S2 . . -177.2(3)
C39A C38 C40 S2A . . 4.(2)
S1A C38 C40 S2A . . -174.4(7)
C43 S2 C40 C41 . . -1.2(9)
C43 S2 C40 C38 . . 178.1(5)
C38 C40 C41 C42 . . -179.6(8)
S2 C40 C41 C42 . . -0.5(16)
C40 C41 C42 C43 . . 2.4(16)
S2A C42 C43 C41A . . 14.8(15)
C41 C42 C43 S2 . . -3.3(10)
C40 S2 C43 C42 . . 2.8(6)
C39A C38 S1A C36 . . 0.3(17)
C40 C38 S1A C36 . . 179.4(5)
C35 C36 S1A C38 . . 179.6(5)
C37 C36 S1A C38 . . -0.4(8)
C40 C38 C39A C37 . . -179.1(10)
S1A C38 C39A C37 . . 0.(3)
C35 C37 C39A C38 3_676 . 179.2(10)
C36 C37 C39A C38 . . 0.(2)
C38 C40 C41A C43 . . -171.2(9)
S2A C40 C41A C43 . . 26.(2)
C42 C43 C41A C40 . . -26.(2)
C43 C42 S2A C40 . . -2.5(9)
C41A C40 S2A C42 . . -13.5(16)
C38 C40 S2A C42 . . -178.3(5)
